data_4107456
loop_
_publ_author_name
'Annette D. Allen'
'Jazmin Godoy'
'Nanyan Fu'
'Michelle Nagy'
'Sandra Spadaro'
'Thomas T. Tidwell'
'Sinisa Vukovic'

_publ_section_title
;
 Spiro-Aziridine and Bislactam Formation from Bisketene-Imine
 Cycloadditions
;
_journal_name_full 'Journal of the American Chemical Society'
_journal_page_first 2386
_journal_page_last 2387
_journal_paper_doi 10.1021/ja077623y
_journal_volume 130
_journal_year 2008
_chemical_formula_moiety 'C36 H28 N2 O2'
_chemical_formula_sum 'C36 H28 N2 O2'
_chemical_formula_weight 520.60
_chemical_name_systematic
; 
 ? 
;
_space_group_IT_number 15
_symmetry_cell_setting monoclinic
_symmetry_space_group_name_Hall '-C 2yc'
_symmetry_space_group_name_H-M 'C 1 2/c 1'
_atom_sites_solution_hydrogens geom
_atom_sites_solution_primary direct
_atom_sites_solution_secondary difmap
_audit_creation_method SHELXL-97
_cell_angle_alpha 90.00
_cell_angle_beta 101.395(4)
_cell_angle_gamma 90.00
_cell_formula_units_Z 4
_cell_length_a 11.0203(6)
_cell_length_b 14.2539(10)
_cell_length_c 17.3967(11)
_cell_measurement_reflns_used 8839
_cell_measurement_temperature 150(1)
_cell_measurement_theta_max 27.5
_cell_measurement_theta_min 2.8
_cell_volume 2678.8(3)
_computing_cell_refinement 'Denzo-SMN (Otwinowski & Minor, 1997)'
_computing_data_collection 'Collect (Nonius B.V., 1997-2002)'
_computing_data_reduction Denzo-SMN
_computing_molecular_graphics 'SHELXTL V6.1'
_computing_publication_material 'SHELXTL V6.1'
_computing_structure_refinement 'SHELXTL V6.1(Sheldrick, 2001)'
_computing_structure_solution 'SIR-92 (Altomare et al., 1994)'
_diffrn_ambient_temperature 150(2)
_diffrn_detector_area_resol_mean 9
_diffrn_measured_fraction_theta_full 0.990
_diffrn_measured_fraction_theta_max 0.990
_diffrn_measurement_device_type 'Nonius KappaCCD'
_diffrn_measurement_method '\f scans and \w scans with \k offsets'
_diffrn_radiation_monochromator graphite
_diffrn_radiation_source 'fine-focus sealed tube'
_diffrn_radiation_type MoK\a
_diffrn_radiation_wavelength 0.71073
_diffrn_reflns_av_R_equivalents 0.0528
_diffrn_reflns_av_sigmaI/netI 0.0647
_diffrn_reflns_limit_h_max 13
_diffrn_reflns_limit_h_min -14
_diffrn_reflns_limit_k_max 18
_diffrn_reflns_limit_k_min -18
_diffrn_reflns_limit_l_max 22
_diffrn_reflns_limit_l_min -18
_diffrn_reflns_number 8839
_diffrn_reflns_theta_full 27.51
_diffrn_reflns_theta_max 27.51
_diffrn_reflns_theta_min 2.81
_diffrn_standards_number 0
_exptl_absorpt_coefficient_mu 0.080
_exptl_absorpt_correction_T_max 0.990
_exptl_absorpt_correction_T_min 0.858
_exptl_absorpt_correction_type multi-scan
_exptl_absorpt_process_details
; 
multi-scan from symmetry-related measurements 
 Sortav (Blessing 1995) 
;
_exptl_crystal_colour colourless
_exptl_crystal_density_diffrn 1.291
_exptl_crystal_description plate
_exptl_crystal_F_000 1096
_exptl_crystal_size_max 0.36
_exptl_crystal_size_mid 0.30
_exptl_crystal_size_min 0.14
_refine_diff_density_max 0.200
_refine_diff_density_min -0.219
_refine_diff_density_rms 0.047
_refine_ls_extinction_coef 0.0024(7)
_refine_ls_extinction_expression Fc^*^=kFc[1+0.001xFc^2^\l^3^/sin(2\q)]^-1/4^
_refine_ls_extinction_method SHELXL
_refine_ls_goodness_of_fit_ref 1.019
_refine_ls_hydrogen_treatment constr
_refine_ls_matrix_type full
_refine_ls_number_parameters 182
_refine_ls_number_reflns 3066
_refine_ls_number_restraints 0
_refine_ls_restrained_S_all 1.019
_refine_ls_R_factor_all 0.0953
_refine_ls_R_factor_gt 0.0493
_refine_ls_shift/su_max 0.000
_refine_ls_shift/su_mean 0.000
_refine_ls_structure_factor_coef Fsqd
_refine_ls_weighting_details 'calc w=1/[\s^2^(Fo^2^)+(0.0647P)^2^+0.3916P] where P=(Fo^2^+2Fc^2^)/3'
_refine_ls_weighting_scheme calc
_refine_ls_wR_factor_gt 0.1111
_refine_ls_wR_factor_ref 0.1323
_reflns_number_gt 1950
_reflns_number_total 3066
_reflns_threshold_expression I>2\s(I)
_cod_data_source_file ja077623y-file003.cif
_cod_data_source_block k07233
_cod_original_sg_symbol_H-M 'C 2/c'
_cod_database_code 4107456

loop_
_symmetry_equiv_pos_as_xyz
'x, y, z'
'-x, y, -z+1/2'
'x+1/2, y+1/2, z'
'-x+1/2, y+1/2, -z+1/2'
'-x, -y, -z'
'x, -y, z-1/2'
'-x+1/2, -y+1/2, -z'
'x+1/2, -y+1/2, z-1/2'

loop_
_atom_site_label
_atom_site_type_symbol
_atom_site_fract_x
_atom_site_fract_y
_atom_site_fract_z
_atom_site_U_iso_or_equiv
_atom_site_adp_type
_atom_site_occupancy
_atom_site_symmetry_multiplicity
_atom_site_calc_flag
_atom_site_refinement_flags
O1 O 0.15450(11) 0.24659(8) 0.25692(7) 0.0373(3) Uani 1 1 d .
N1 N 0.21063(12) 0.31148(9) 0.14398(8) 0.0278(3) Uani 1 1 d .
C1 C 0.22714(15) 0.26972(11) 0.21652(10) 0.0276(4) Uani 1 1 d .
C2 C 0.36696(14) 0.26705(11) 0.22482(9) 0.0263(4) Uani 1 1 d .
H2A H 0.4068 0.3158 0.2630 0.032 Uiso 1 1 calc R
C3 C 0.34307(14) 0.30684(11) 0.13881(9) 0.0259(4) Uani 1 1 d .
H3A H 0.3575 0.2576 0.1007 0.031 Uiso 1 1 calc R
C4 C 0.43495(14) 0.17515(12) 0.23993(9) 0.0256(4) Uani 1 1 d .
C5 C 0.37217(16) 0.09000(12) 0.23137(10) 0.0304(4) Uani 1 1 d .
H5 H 0.2843 0.0896 0.2188 0.037 Uiso 1 1 calc R
C6 C 0.43599(16) 0.00582(12) 0.24088(11) 0.0337(4) Uani 1 1 d .
H6 H 0.3920 -0.0519 0.2349 0.040 Uiso 1 1 calc R
C7 C 0.10391(14) 0.33299(11) 0.08694(10) 0.0271(4) Uani 1 1 d .
C8 C -0.01316(15) 0.31535(12) 0.10274(11) 0.0326(4) Uani 1 1 d .
H8A H -0.0218 0.2911 0.1523 0.039 Uiso 1 1 calc R
C9 C -0.11675(16) 0.33360(13) 0.04528(12) 0.0409(5) Uani 1 1 d .
H9A H -0.1968 0.3206 0.0552 0.049 Uiso 1 1 calc R
C10 C -0.10488(17) 0.37054(13) -0.02650(12) 0.0430(5) Uani 1 1 d .
H10A H -0.1765 0.3825 -0.0656 0.052 Uiso 1 1 calc R
C11 C 0.01061(17) 0.38985(13) -0.04109(11) 0.0388(5) Uani 1 1 d .
H11A H 0.0185 0.4162 -0.0900 0.047 Uiso 1 1 calc R
C12 C 0.11644(15) 0.37090(12) 0.01561(10) 0.0312(4) Uani 1 1 d .
H12A H 0.1963 0.3839 0.0053 0.037 Uiso 1 1 calc R
C13 C 0.40800(14) 0.39640(11) 0.12655(9) 0.0261(4) Uani 1 1 d .
C14 C 0.51162(15) 0.39311(12) 0.09242(10) 0.0326(4) Uani 1 1 d .
H14A H 0.5355 0.3353 0.0726 0.039 Uiso 1 1 calc R
C15 C 0.58067(17) 0.47347(13) 0.08697(11) 0.0384(5) Uani 1 1 d .
H15A H 0.6523 0.4704 0.0643 0.046 Uiso 1 1 calc R
C16 C 0.54497(16) 0.55770(13) 0.11450(11) 0.0370(4) Uani 1 1 d .
H16A H 0.5920 0.6128 0.1108 0.044 Uiso 1 1 calc R
C17 C 0.44080(17) 0.56213(12) 0.14746(11) 0.0373(4) Uani 1 1 d .
H17A H 0.4155 0.6204 0.1656 0.045 Uiso 1 1 calc R
C18 C 0.37344(16) 0.48179(12) 0.15396(10) 0.0327(4) Uani 1 1 d .
H18A H 0.3027 0.4850 0.1774 0.039 Uiso 1 1 calc R

loop_
_atom_site_aniso_label
_atom_site_aniso_U_11
_atom_site_aniso_U_22
_atom_site_aniso_U_33
_atom_site_aniso_U_23
_atom_site_aniso_U_13
_atom_site_aniso_U_12
O1 0.0317(6) 0.0453(8) 0.0381(7) 0.0076(6) 0.0143(6) 0.0035(6)
N1 0.0219(7) 0.0340(8) 0.0273(8) 0.0020(6) 0.0043(6) -0.0009(6)
C1 0.0277(9) 0.0268(9) 0.0291(9) -0.0020(7) 0.0077(7) 0.0000(7)
C2 0.0254(8) 0.0281(9) 0.0252(9) -0.0005(7) 0.0043(7) 0.0002(7)
C3 0.0232(8) 0.0280(9) 0.0270(9) -0.0009(7) 0.0064(7) 0.0017(7)
C4 0.0276(8) 0.0272(9) 0.0225(8) 0.0006(7) 0.0060(7) 0.0012(7)
C5 0.0293(9) 0.0327(10) 0.0290(10) 0.0005(8) 0.0049(7) -0.0018(8)
C6 0.0392(9) 0.0265(10) 0.0364(11) -0.0011(7) 0.0096(8) -0.0048(7)
C7 0.0262(8) 0.0244(9) 0.0293(9) -0.0041(7) 0.0018(7) 0.0004(7)
C8 0.0304(9) 0.0300(9) 0.0371(10) -0.0007(8) 0.0059(8) -0.0008(8)
C9 0.0261(9) 0.0404(11) 0.0536(13) -0.0064(9) 0.0017(9) 0.0028(8)
C10 0.0364(11) 0.0407(11) 0.0448(12) -0.0060(9) -0.0090(9) 0.0070(9)
C11 0.0446(11) 0.0382(11) 0.0310(10) -0.0018(8) 0.0010(8) 0.0073(9)
C12 0.0297(9) 0.0325(10) 0.0311(10) -0.0036(8) 0.0054(7) 0.0009(8)
C13 0.0243(8) 0.0283(9) 0.0250(9) 0.0019(7) 0.0032(7) 0.0005(7)
C14 0.0329(9) 0.0311(10) 0.0353(10) 0.0021(8) 0.0103(8) 0.0021(8)
C15 0.0323(9) 0.0411(11) 0.0442(12) 0.0050(9) 0.0132(8) -0.0027(9)
C16 0.0356(10) 0.0325(10) 0.0404(11) 0.0046(8) 0.0014(8) -0.0081(8)
C17 0.0446(11) 0.0274(9) 0.0384(11) -0.0040(8) 0.0044(8) 0.0003(8)
C18 0.0324(9) 0.0314(10) 0.0355(11) -0.0007(8) 0.0098(8) 0.0013(8)

loop_
_atom_type_symbol
_atom_type_description
_atom_type_scat_dispersion_real
_atom_type_scat_dispersion_imag
_atom_type_scat_source
C C 0.0033 0.0016 'International Tables Vol C Tables 4.2.6.8 and 6.1.1.4'
H H 0.0000 0.0000 'International Tables Vol C Tables 4.2.6.8 and 6.1.1.4'
N N 0.0061 0.0033 'International Tables Vol C Tables 4.2.6.8 and 6.1.1.4'
O O 0.0106 0.0060 'International Tables Vol C Tables 4.2.6.8 and 6.1.1.4'

loop_
_geom_angle_atom_site_label_1
_geom_angle_atom_site_label_2
_geom_angle_atom_site_label_3
_geom_angle
_geom_angle_site_symmetry_1
_geom_angle_site_symmetry_3
C1 N1 C7 132.76(13) . .
C1 N1 C3 94.76(12) . .
C7 N1 C3 131.28(13) . .
O1 C1 N1 131.92(15) . .
O1 C1 C2 135.44(16) . .
N1 C1 C2 92.63(12) . .
C4 C2 C1 119.90(13) . .
C4 C2 C3 117.62(13) . .
C1 C2 C3 85.68(12) . .
N1 C3 C13 118.32(13) . .
N1 C3 C2 86.57(11) . .
C13 C3 C2 116.59(13) . .
C5 C4 C4 119.19(9) . 2_655
C5 C4 C2 121.38(14) . .
C4 C4 C2 119.39(9) 2_655 .
C6 C5 C4 120.90(15) . .
C6 C6 C5 119.90(10) 2_655 .
C12 C7 C8 120.46(15) . .
C12 C7 N1 119.79(14) . .
C8 C7 N1 119.74(15) . .
C9 C8 C7 119.11(17) . .
C10 C9 C8 120.72(17) . .
C11 C10 C9 119.91(17) . .
C10 C11 C12 120.35(18) . .
C7 C12 C11 119.40(16) . .
C18 C13 C14 118.78(15) . .
C18 C13 C3 121.79(14) . .
C14 C13 C3 119.23(14) . .
C13 C14 C15 120.63(16) . .
C16 C15 C14 119.79(16) . .
C15 C16 C17 120.09(16) . .
C18 C17 C16 119.99(16) . .
C17 C18 C13 120.70(15) . .

loop_
_geom_bond_atom_site_label_1
_geom_bond_atom_site_label_2
_geom_bond_distance
_geom_bond_site_symmetry_2
O1 C1 1.2107(18) .
N1 C1 1.375(2) .
N1 C7 1.414(2) .
N1 C3 1.4814(19) .
C1 C2 1.519(2) .
C2 C4 1.506(2) .
C2 C3 1.573(2) .
C3 C13 1.499(2) .
C4 C5 1.390(2) .
C4 C4 1.407(3) 2_655
C5 C6 1.384(2) .
C6 C6 1.384(3) 2_655
C7 C12 1.385(2) .
C7 C8 1.394(2) .
C8 C9 1.385(3) .
C9 C10 1.385(3) .
C10 C11 1.374(2) .
C11 C12 1.397(2) .
C13 C18 1.388(2) .
C13 C14 1.388(2) .
C14 C15 1.389(2) .
C15 C16 1.378(3) .
C16 C17 1.382(2) .
C17 C18 1.382(2) .
